data_4338415
loop_
_publ_author_name
'Larr\'egola, Sebasti\'an A'
'Alonso, Jos\'e A'
'de la Pe\~na-O'Shea, Victor A'
'Sheptyakov, Denis'
'Pomjakushin, Vladimir'
'Fernandez-D\'iaz, Mar\'ia T'
'Pedregosa, Jos\'e C'

_publ_section_title
;
 Localization and Impact of Pb-Non-Bonded Electronic Pair on the Crystal
 and Electronic Structure of Pb2YSbO6.
;
_journal_issue 11
_journal_name_full 'Inorganic chemistry'
_journal_page_first 5609
_journal_page_last 5618
_journal_paper_doi 10.1021/ic500278y
_journal_volume 53
_journal_year 2014
_chemical_formula_moiety Pb(Y1/2Sb1/2)O3
_chemical_formula_sum 'O6 Pb2 Sb Y'
_chemical_formula_weight 721.05
_space_group_IT_number 15
_symmetry_cell_setting monoclinic
_symmetry_space_group_name_Hall '-C 2yc'
_symmetry_space_group_name_H-M 'C 1 2/c 1'
_cell_angle_alpha 90.00000
_cell_angle_beta 108.6834(6)
_cell_angle_gamma 90.00000
_cell_formula_units_Z 4
_cell_length_a 10.1966(2)
_cell_length_b 5.83833(12)
_cell_length_c 10.16593(20)
_cell_measurement_temperature 300
_cell_volume 573.30(2)
_computing_structure_refinement FULLPROF
_diffrn_ambient_temperature 300
_diffrn_measurement_device_type neutron_diffractometer
_diffrn_measurement_method transmission
_diffrn_radiation_monochromator Ge220
_diffrn_radiation_type 'Constant Wavelength Neutron Diffraction'
_diffrn_radiation_wavelength 1.91000
_diffrn_source 'nuclear reactor'
_diffrn_source_type Old_D1A_ILL
_pd_meas_2theta_range_inc 0.050017
_pd_meas_2theta_range_max 145.95000
_pd_meas_2theta_range_min 0.00000
_pd_meas_number_of_points 2920
_pd_prep_temperature 300
_pd_proc_2theta_range_inc 0.050017
_pd_proc_2theta_range_max 147.0726
_pd_proc_2theta_range_min 1.1226
_pd_proc_ls_prof_R_factor 4.9296
_pd_proc_ls_prof_wR_expected 4.2461
_pd_proc_ls_prof_wR_factor 6.9483
_pd_proc_wavelength 1.910000
_refine_ls_number_parameters 79
_refine_ls_number_reflns 306
_refine_ls_number_restraints 0
_refine_ls_R_I_factor 5.7321
_cod_data_source_file ic500278y_si_003.cif
_cod_data_source_block Pb2YSbO6_RT
_cod_depositor_comments 'Adding full bibliography for 4338415.cif.'
_cod_original_cell_volume 573.297(20)
_cod_original_sg_symbol_H-M 'C 2/C'
_cod_original_formula_sum O6Pb2Sb1Y1
_cod_database_code 4338415
_pd_proc_ls_prof_cr_factor 10.5155
_pd_proc_ls_prof_cwr_factor 11.9565
_pd_proc_ls_prof_cwr_expected 7.3065
_pd_proc_ls_prof_chi2 2.6779
_pd_proc_ls_prof_echi2 2.8601

loop_
_symmetry_equiv_pos_as_xyz
x,y,z
-x,y,-z+1/2
-x,-y,-z
x,-y,z+1/2
x+1/2,y+1/2,z
-x+1/2,y+1/2,-z+1/2
-x+1/2,-y+1/2,-z
x+1/2,-y+1/2,z+1/2

loop_
_atom_site_label
_atom_site_fract_x
_atom_site_fract_y
_atom_site_fract_z
_atom_site_U_iso_or_equiv
_atom_site_occupancy
_atom_site_adp_type
_atom_site_type_symbol
Pb8f 0.13142(20) 0.7824(3) 0.1269(2) 0.0064(5) 1.00000 Uiso PB
Y4e 0.00000 0.2520(5) 0.25000 0.0025(9) 1.00000 Uiso Y
Sb4c 0.25000 0.25000 0.00000 0.0025(12) 1.00000 Uiso SB
O1f8 0.1025(3) 0.2096(5) 0.0885(3) 0.0061(8) 1.00000 Uiso O
O2f8 0.1469(3) 0.0370(6) 0.8517(3) 0.0023(8) 1.00000 Uiso O
O3f8 0.3451(3) 0.0145(7) 0.6156(3) 0.0029(8) 1.00000 Uiso O

loop_
_atom_type_symbol
_atom_type_scat_length_neutron
_atom_type_scat_source
PB 0.94050 V.F._Sears_Neutron_News_3_26_(1992)
Y 0.77500 V.F._Sears_Neutron_News_3_26_(1992)
SB 0.55700 V.F._Sears_Neutron_News_3_26_(1992)
O 0.58030 V.F._Sears_Neutron_News_3_26_(1992)

loop_
_geom_bond_atom_site_label_1
_geom_bond_atom_site_label_2
_geom_bond_distance
_geom_bond_site_symmetry_2
Y4e O1f 2.22500 8_555
Y4e O1f 2.22500 8_555
Y4e O2f 2.27300 8_556
Y4e O2f 2.27300 8_554
Y4e O3f 2.19900 8_556
Y4e O3f 2.19900 8_454
Sb4c O1f 1.99800 8_555
Sb4c O1f 1.99800 8_555
Sb4c O2f 1.97700 8_554
Sb4c O2f 1.97700 8_556
Sb4c O3f 1.99400 8_554
Sb4c O3f 1.99400 8_555
O1f Y4e 2.22500 8_555
O1f Sb4e 1.99800 8_555
O2f Y4e 2.27300 8_556
O2f Sb4e 1.97700 8_556
O3f Y4e 2.19900 8_556
O3f Sb4e 1.99400 8_555
